data_7014152
loop_
_publ_author_name
'Garnovskii, Dmitrii A.'
'Pombeiro, Armando J. L.'
'Haukka, Matti'
'Sobota, Piotr'
'Kukushkin, Vadim Yu'

_publ_section_title
;
 Regioselective HON-addition of bifunctional hydrazone oximes to
 Pt(IV)-bound nitriles.
;
_journal_issue 7
_journal_name_full 'Dalton transactions (Cambridge, England : 2003)'
_journal_page_first 1097
_journal_page_last 1103
_journal_paper_doi 10.1039/b402105c
_journal_year 2004
_chemical_formula_sum 'C24 H32 Cl4 N8 O2 Pt'
_chemical_formula_weight 801.47
_chemical_name_common trans-[PtCl4{NHC(Et)ONC(Me)C(Ph)NNH2}2]
_chemical_name_systematic
;
?
;
_space_group_IT_number 2
_symmetry_cell_setting triclinic
_symmetry_space_group_name_Hall '-P 1'
_symmetry_space_group_name_H-M 'P -1'
_atom_sites_solution_hydrogens geom
_atom_sites_solution_primary direct
_atom_sites_solution_secondary difmap
_audit_creation_method SHELXL-97
_cell_angle_alpha 67.3988(6)
_cell_angle_beta 68.9532(6)
_cell_angle_gamma 82.5980(10)
_cell_formula_units_Z 1
_cell_length_a 9.40350(10)
_cell_length_b 9.54080(10)
_cell_length_c 10.0344(2)
_cell_measurement_temperature 150(2)
_cell_volume 775.63(2)
_computing_cell_refinement 'Denzo/Scalepack (Otwinowski & Minor, 1997)'
_computing_data_collection 'Collect (Nonius, 1999)'
_computing_data_reduction 'Denzo/Scalepack (Otwinowski & Minor, 1997)'
_computing_molecular_graphics 'XP in SHELXTL v.5.1 (Bruker Axs, 1998)'
_computing_publication_material SHELXL-97
_computing_structure_refinement 'SHELXL-97 (Sheldrick, 1997)'
_computing_structure_solution 'SHELXS-97 (Sheldrick, 1990)'
_diffrn_ambient_temperature 150(2)
_diffrn_measured_fraction_theta_full 0.981
_diffrn_measured_fraction_theta_max 0.981
_diffrn_measurement_device_type 'Nonius KappaCCD'
_diffrn_measurement_method phi/omega-scan
_diffrn_radiation_monochromator graphite
_diffrn_radiation_source 'fine-focus sealed tube'
_diffrn_radiation_type MoK\a
_diffrn_radiation_wavelength 0.71073
_diffrn_reflns_av_R_equivalents 0.0249
_diffrn_reflns_av_sigmaI/netI 0.0351
_diffrn_reflns_limit_h_max 11
_diffrn_reflns_limit_h_min -11
_diffrn_reflns_limit_k_max 12
_diffrn_reflns_limit_k_min -12
_diffrn_reflns_limit_l_max 12
_diffrn_reflns_limit_l_min -12
_diffrn_reflns_number 11281
_diffrn_reflns_theta_full 27.10
_diffrn_reflns_theta_max 27.10
_diffrn_reflns_theta_min 4.05
_exptl_absorpt_coefficient_mu 4.903
_exptl_absorpt_correction_T_max 0.30984
_exptl_absorpt_correction_T_min 0.24824
_exptl_absorpt_correction_type multi-scan
_exptl_absorpt_process_details 'Xprep in Shelxtl v. 5.1 (Bruker AXS, 1998)'
_exptl_crystal_colour yellow
_exptl_crystal_density_diffrn 1.716
_exptl_crystal_density_method 'not measured'
_exptl_crystal_description block
_exptl_crystal_F_000 394
_exptl_crystal_size_max 0.30
_exptl_crystal_size_mid 0.20
_exptl_crystal_size_min 0.20
_refine_diff_density_max 0.534
_refine_diff_density_min -1.321
_refine_diff_density_rms 0.095
_refine_ls_extinction_method none
_refine_ls_goodness_of_fit_ref 1.111
_refine_ls_hydrogen_treatment mixed
_refine_ls_matrix_type full
_refine_ls_number_parameters 192
_refine_ls_number_reflns 3345
_refine_ls_number_restraints 0
_refine_ls_restrained_S_all 1.111
_refine_ls_R_factor_all 0.0173
_refine_ls_R_factor_gt 0.0173
_refine_ls_shift/su_max 0.001
_refine_ls_shift/su_mean 0.000
_refine_ls_structure_factor_coef Fsqd
_refine_ls_weighting_details 'calc w=1/[\s^2^(Fo^2^)+(0.0000P)^2^+0.2985P] where P=(Fo^2^+2Fc^2^)/3'
_refine_ls_weighting_scheme calc
_refine_ls_wR_factor_gt 0.0401
_refine_ls_wR_factor_ref 0.0401
_reflns_number_gt 3345
_reflns_number_total 3345
_reflns_threshold_expression >2sigma(I)
_cod_data_source_file b402105c.txt
_cod_data_source_block structure_3
_cod_depositor_comments
;
The following automatic conversions were performed:
'_symmetry_cell_setting' value 'Triclinic' changed to 'triclinic'
according to '/home/saulius/struct/CIF-dictionaries/cif_core.dic'
dictionary named 'cif_core.dic' version 2.4.1 from 2010-06-29.

Automatic conversion script
Id: cif_fix_enum 1527 2010-12-29 10:47:43Z saulius 
;
_cod_original_cell_volume 775.628(19)
_cod_original_sg_symbol_H-M P-1
_cod_database_code 7014152

loop_
_symmetry_equiv_pos_as_xyz
'x, y, z'
'-x, -y, -z'

loop_
_atom_site_label
_atom_site_type_symbol
_atom_site_fract_x
_atom_site_fract_y
_atom_site_fract_z
_atom_site_U_iso_or_equiv
_atom_site_adp_type
_atom_site_occupancy
_atom_site_symmetry_multiplicity
_atom_site_calc_flag
_atom_site_refinement_flags
_atom_site_disorder_assembly
_atom_site_disorder_group
C1 C 0.2295(2) -0.1697(2) -0.1865(2) 0.0158(4) Uani 1 1 d . . .
C2 C 0.2416(3) -0.3112(2) -0.0580(3) 0.0193(5) Uani 1 1 d . . .
H2A H 0.1616 -0.3112 0.0384 0.023 Uiso 1 1 calc R . .
H2B H 0.3418 -0.3117 -0.0461 0.023 Uiso 1 1 calc R . .
C3 C 0.2252(3) -0.4546(3) -0.0835(3) 0.0292(6) Uani 1 1 d . . .
H3A H 0.1299 -0.4510 -0.1035 0.044 Uiso 1 1 calc R . .
H3B H 0.2236 -0.5435 0.0082 0.044 Uiso 1 1 calc R . .
H3C H 0.3114 -0.4616 -0.1716 0.044 Uiso 1 1 calc R . .
C4 C 0.3788(2) -0.0602(2) -0.5779(2) 0.0175(4) Uani 1 1 d . . .
C5 C 0.4732(3) -0.1954(3) -0.5948(3) 0.0287(6) Uani 1 1 d . . .
H5A H 0.5162 -0.2386 -0.5119 0.043 Uiso 1 1 calc R . .
H5B H 0.5560 -0.1642 -0.6939 0.043 Uiso 1 1 calc R . .
H5C H 0.4091 -0.2719 -0.5896 0.043 Uiso 1 1 calc R . .
C6 C 0.3654(2) 0.0673(2) -0.7138(2) 0.0175(4) Uani 1 1 d . . .
C7 C 0.2632(3) 0.1968(3) -0.6947(2) 0.0181(4) Uani 1 1 d . . .
C8 C 0.1066(3) 0.1845(3) -0.6581(3) 0.0265(5) Uani 1 1 d . . .
H8 H 0.0639 0.0934 -0.6456 0.032 Uiso 1 1 calc R . .
C9 C 0.0128(3) 0.3057(3) -0.6399(3) 0.0311(6) Uani 1 1 d . . .
H9 H -0.0940 0.2966 -0.6143 0.037 Uiso 1 1 calc R . .
C10 C 0.0734(3) 0.4396(3) -0.6587(3) 0.0309(6) Uani 1 1 d . . .
H10 H 0.0087 0.5223 -0.6471 0.037 Uiso 1 1 calc R . .
C11 C 0.2286(3) 0.4521(3) -0.6945(3) 0.0302(6) Uani 1 1 d . . .
H11 H 0.2706 0.5433 -0.7065 0.036 Uiso 1 1 calc R . .
C12 C 0.3234(3) 0.3316(3) -0.7129(3) 0.0258(5) Uani 1 1 d . . .
H12 H 0.4301 0.3412 -0.7382 0.031 Uiso 1 1 calc R . .
Cl1 Cl 0.14370(6) -0.10161(6) 0.16104(6) 0.02119(12) Uani 1 1 d . . .
Cl2 Cl 0.13406(6) 0.22723(6) -0.10871(6) 0.02142(12) Uani 1 1 d . . .
N1 N 0.1492(2) -0.0539(2) -0.1765(2) 0.0173(4) Uani 1 1 d . . .
N2 N 0.3018(2) -0.0436(2) -0.4505(2) 0.0184(4) Uani 1 1 d . . .
N3 N 0.4453(2) 0.0555(2) -0.8444(2) 0.0196(4) Uani 1 1 d . . .
N4 N 0.4379(3) 0.1689(2) -0.9750(2) 0.0247(4) Uani 1 1 d . . .
O1 O 0.31738(18) -0.17626(17) -0.32391(17) 0.0197(3) Uani 1 1 d . . .
Pt1 Pt 0.0000 0.0000 0.0000 0.01388(5) Uani 1 2 d S . .
H1 H 0.151(3) 0.009(3) -0.257(3) 0.018(7) Uiso 1 1 d . . .
H42 H 0.475(3) 0.137(3) -1.056(3) 0.026(7) Uiso 1 1 d . . .
H41 H 0.354(3) 0.217(3) -0.966(3) 0.029(8) Uiso 1 1 d . . .

loop_
_atom_site_aniso_label
_atom_site_aniso_U_11
_atom_site_aniso_U_22
_atom_site_aniso_U_33
_atom_site_aniso_U_23
_atom_site_aniso_U_13
_atom_site_aniso_U_12
C1 0.0165(11) 0.0176(11) 0.0148(10) -0.0088(9) -0.0039(9) 0.0004(8)
C2 0.0235(12) 0.0150(11) 0.0169(11) -0.0054(9) -0.0051(9) 0.0024(8)
C3 0.0444(16) 0.0165(12) 0.0243(12) -0.0053(10) -0.0107(11) -0.0010(10)
C4 0.0170(11) 0.0200(11) 0.0178(11) -0.0093(9) -0.0060(9) 0.0010(8)
C5 0.0365(15) 0.0260(13) 0.0187(12) -0.0097(10) -0.0058(11) 0.0103(10)
C6 0.0177(11) 0.0204(11) 0.0162(10) -0.0085(9) -0.0061(9) 0.0015(8)
C7 0.0241(12) 0.0197(11) 0.0110(10) -0.0062(9) -0.0071(9) 0.0040(9)
C8 0.0250(13) 0.0265(13) 0.0287(13) -0.0126(11) -0.0078(11) 0.0023(10)
C9 0.0247(13) 0.0368(15) 0.0319(14) -0.0150(12) -0.0099(11) 0.0085(11)
C10 0.0401(16) 0.0294(14) 0.0244(13) -0.0140(11) -0.0143(12) 0.0192(11)
C11 0.0442(16) 0.0212(13) 0.0304(13) -0.0131(11) -0.0160(12) 0.0048(11)
C12 0.0249(13) 0.0271(13) 0.0269(13) -0.0116(11) -0.0096(10) 0.0031(10)
Cl1 0.0257(3) 0.0212(3) 0.0216(3) -0.0104(2) -0.0127(2) 0.0063(2)
Cl2 0.0230(3) 0.0142(3) 0.0246(3) -0.0061(2) -0.0054(2) -0.0028(2)
N1 0.0211(10) 0.0155(9) 0.0142(9) -0.0044(8) -0.0061(8) 0.0010(7)
N2 0.0214(10) 0.0165(9) 0.0152(9) -0.0035(8) -0.0071(8) 0.0028(7)
N3 0.0226(10) 0.0204(10) 0.0159(9) -0.0067(8) -0.0071(8) 0.0016(7)
N4 0.0308(13) 0.0276(11) 0.0141(10) -0.0088(9) -0.0073(9) 0.0081(9)
O1 0.0251(9) 0.0160(8) 0.0137(7) -0.0045(6) -0.0048(6) 0.0066(6)
Pt1 0.01631(7) 0.01239(7) 0.01252(7) -0.00601(5) -0.00322(5) 0.00130(4)

loop_
_atom_type_symbol
_atom_type_description
_atom_type_scat_dispersion_real
_atom_type_scat_dispersion_imag
_atom_type_scat_source
C C 0.0033 0.0016 'International Tables Vol C Tables 4.2.6.8 and 6.1.1.4'
H H 0.0000 0.0000 'International Tables Vol C Tables 4.2.6.8 and 6.1.1.4'
N N 0.0061 0.0033 'International Tables Vol C Tables 4.2.6.8 and 6.1.1.4'
O O 0.0106 0.0060 'International Tables Vol C Tables 4.2.6.8 and 6.1.1.4'
Cl Cl 0.1484 0.1585 'International Tables Vol C Tables 4.2.6.8 and 6.1.1.4'
Pt Pt -1.7033 8.3905 'International Tables Vol C Tables 4.2.6.8 and 6.1.1.4'

loop_
_geom_angle_atom_site_label_1
_geom_angle_atom_site_label_2
_geom_angle_atom_site_label_3
_geom_angle
_geom_angle_site_symmetry_1
_geom_angle_site_symmetry_3
_geom_angle_publ_flag
N1 C1 O1 121.32(19) . . ?
N1 C1 C2 127.4(2) . . ?
O1 C1 C2 111.32(18) . . ?
C1 C2 C3 112.81(19) . . ?
C1 C2 H2A 109.0 . . ?
C3 C2 H2A 109.0 . . ?
C1 C2 H2B 109.0 . . ?
C3 C2 H2B 109.0 . . ?
H2A C2 H2B 107.8 . . ?
C2 C3 H3A 109.5 . . ?
C2 C3 H3B 109.5 . . ?
H3A C3 H3B 109.5 . . ?
C2 C3 H3C 109.5 . . ?
H3A C3 H3C 109.5 . . ?
H3B C3 H3C 109.5 . . ?
N2 C4 C6 113.9(2) . . ?
N2 C4 C5 125.6(2) . . ?
C6 C4 C5 120.52(19) . . ?
C4 C5 H5A 109.5 . . ?
C4 C5 H5B 109.5 . . ?
H5A C5 H5B 109.5 . . ?
C4 C5 H5C 109.5 . . ?
H5A C5 H5C 109.5 . . ?
H5B C5 H5C 109.5 . . ?
N3 C6 C4 115.3(2) . . ?
N3 C6 C7 124.79(19) . . ?
C4 C6 C7 119.95(19) . . ?
C12 C7 C8 119.1(2) . . ?
C12 C7 C6 120.3(2) . . ?
C8 C7 C6 120.6(2) . . ?
C9 C8 C7 119.9(2) . . ?
C9 C8 H8 120.0 . . ?
C7 C8 H8 120.0 . . ?
C10 C9 C8 120.7(2) . . ?
C10 C9 H9 119.6 . . ?
C8 C9 H9 119.6 . . ?
C11 C10 C9 119.6(2) . . ?
C11 C10 H10 120.2 . . ?
C9 C10 H10 120.2 . . ?
C10 C11 C12 120.2(2) . . ?
C10 C11 H11 119.9 . . ?
C12 C11 H11 119.9 . . ?
C11 C12 C7 120.5(2) . . ?
C11 C12 H12 119.7 . . ?
C7 C12 H12 119.7 . . ?
C1 N1 Pt1 134.26(16) . . ?
C1 N1 H1 114.3(19) . . ?
Pt1 N1 H1 111.2(19) . . ?
C4 N2 O1 109.88(17) . . ?
C6 N3 N4 118.5(2) . . ?
N3 N4 H42 110.6(17) . . ?
N3 N4 H41 115.4(19) . . ?
H42 N4 H41 116(3) . . ?
C1 O1 N2 112.35(16) . . ?
N1 Pt1 N1 180.00(17) 2 . ?
N1 Pt1 Cl2 93.46(6) 2 . ?
N1 Pt1 Cl2 86.54(6) . . ?
N1 Pt1 Cl2 86.54(6) 2 2 ?
N1 Pt1 Cl2 93.46(6) . 2 ?
Cl2 Pt1 Cl2 180.000(16) . 2 ?
N1 Pt1 Cl1 95.33(6) 2 2 ?
N1 Pt1 Cl1 84.67(6) . 2 ?
Cl2 Pt1 Cl1 90.148(19) . 2 ?
Cl2 Pt1 Cl1 89.852(19) 2 2 ?
N1 Pt1 Cl1 84.67(6) 2 . ?
N1 Pt1 Cl1 95.33(6) . . ?
Cl2 Pt1 Cl1 89.852(19) . . ?
Cl2 Pt1 Cl1 90.148(19) 2 . ?
Cl1 Pt1 Cl1 180.00(4) 2 . ?

loop_
_geom_bond_atom_site_label_1
_geom_bond_atom_site_label_2
_geom_bond_distance
_geom_bond_site_symmetry_2
_geom_bond_publ_flag
C1 N1 1.271(3) . ?
C1 O1 1.350(3) . ?
C1 C2 1.492(3) . ?
C2 C3 1.521(3) . ?
C2 H2A 0.9900 . ?
C2 H2B 0.9900 . ?
C3 H3A 0.9800 . ?
C3 H3B 0.9800 . ?
C3 H3C 0.9800 . ?
C4 N2 1.283(3) . ?
C4 C6 1.471(3) . ?
C4 C5 1.498(3) . ?
C5 H5A 0.9800 . ?
C5 H5B 0.9800 . ?
C5 H5C 0.9800 . ?
C6 N3 1.295(3) . ?
C6 C7 1.494(3) . ?
C7 C12 1.393(3) . ?
C7 C8 1.393(3) . ?
C8 C9 1.390(4) . ?
C8 H8 0.9500 . ?
C9 C10 1.384(4) . ?
C9 H9 0.9500 . ?
C10 C11 1.382(4) . ?
C10 H10 0.9500 . ?
C11 C12 1.390(4) . ?
C11 H11 0.9500 . ?
C12 H12 0.9500 . ?
Cl1 Pt1 2.3246(5) . ?
Cl2 Pt1 2.3191(5) . ?
N1 Pt1 2.0242(19) . ?
N1 H1 0.79(3) . ?
N2 O1 1.444(2) . ?
N3 N4 1.360(3) . ?
N4 H42 0.91(3) . ?
N4 H41 0.86(3) . ?
Pt1 N1 2.0242(19) 2 ?
Pt1 Cl2 2.3191(5) 2 ?
Pt1 Cl1 2.3246(5) 2 ?

loop_
_geom_torsion_atom_site_label_1
_geom_torsion_atom_site_label_2
_geom_torsion_atom_site_label_3
_geom_torsion_atom_site_label_4
_geom_torsion
_geom_torsion_site_symmetry_1
_geom_torsion_site_symmetry_2
_geom_torsion_site_symmetry_3
_geom_torsion_site_symmetry_4
_geom_torsion_publ_flag
N1 C1 C2 C3 132.2(2) . . . . ?
O1 C1 C2 C3 -47.7(3) . . . . ?
N2 C4 C6 N3 178.2(2) . . . . ?
C5 C4 C6 N3 -3.1(3) . . . . ?
N2 C4 C6 C7 -2.6(3) . . . . ?
C5 C4 C6 C7 176.1(2) . . . . ?
N3 C6 C7 C12 -80.9(3) . . . . ?
C4 C6 C7 C12 99.9(3) . . . . ?
N3 C6 C7 C8 99.3(3) . . . . ?
C4 C6 C7 C8 -79.8(3) . . . . ?
C12 C7 C8 C9 -0.2(3) . . . . ?
C6 C7 C8 C9 179.6(2) . . . . ?
C7 C8 C9 C10 0.4(4) . . . . ?
C8 C9 C10 C11 -0.6(4) . . . . ?
C9 C10 C11 C12 0.6(4) . . . . ?
C10 C11 C12 C7 -0.4(4) . . . . ?
C8 C7 C12 C11 0.2(3) . . . . ?
C6 C7 C12 C11 -179.6(2) . . . . ?
O1 C1 N1 Pt1 177.60(15) . . . . ?
C2 C1 N1 Pt1 -2.3(4) . . . . ?
C6 C4 N2 O1 177.84(17) . . . . ?
C5 C4 N2 O1 -0.8(3) . . . . ?
C4 C6 N3 N4 179.69(19) . . . . ?
C7 C6 N3 N4 0.5(3) . . . . ?
N1 C1 O1 N2 -2.7(3) . . . . ?
C2 C1 O1 N2 177.17(17) . . . . ?
C4 N2 O1 C1 -175.40(18) . . . . ?
C1 N1 Pt1 N1 -44(83) . . . 2 ?
C1 N1 Pt1 Cl2 131.2(2) . . . . ?
C1 N1 Pt1 Cl2 -48.8(2) . . . 2 ?
C1 N1 Pt1 Cl1 -138.3(2) . . . 2 ?
C1 N1 Pt1 Cl1 41.7(2) . . . . ?
